data_2013166
loop_
_publ_author_name
'Gossman, William L.'
'Wilson, Scott R.'
'Oldfield, Eric'

_publ_section_title
;
 Three hydrates of the bisphosphonate risedronate, consisting of one
 molecular and two ionic structures
;
_journal_issue 2
_journal_name_full 'Acta Crystallographica Section C'
_journal_page_first m33
_journal_page_last m36
_journal_paper_doi 10.1107/S0108270102021996
_journal_volume 59
_journal_year 2003
_chemical_formula_iupac '[Na (C7 H10 N O7 P2)] , 2H2 O'
_chemical_formula_moiety 'Na + , C7 H10 N O7 P2 - , 2H2 O'
_chemical_formula_sum 'C7 H14 N Na O9 P2'
_chemical_formula_weight 341.12
_chemical_name_common 'Risedronate monosodium dihydrate'
_chemical_name_systematic
;
sodium
[1-hydroxy-2-(pyridinium-3-yl)ethane-1,2-diyl]bis(phosphonate) dihydrate
;
_space_group_IT_number 2
_symmetry_cell_setting triclinic
_symmetry_space_group_name_Hall '-P 1'
_symmetry_space_group_name_H-M 'P -1'
_atom_sites_solution_hydrogens geom
_atom_sites_solution_primary direct
_atom_sites_solution_secondary difmap
_cell_angle_alpha 93.655(8)
_cell_angle_beta 95.277(9)
_cell_angle_gamma 96.017(8)
_cell_formula_units_Z 2
_cell_length_a 7.663(4)
_cell_length_b 8.039(4)
_cell_length_c 10.770(5)
_cell_measurement_reflns_used 914
_cell_measurement_temperature 193(2)
_cell_measurement_theta_max 27.5
_cell_measurement_theta_min 3.1
_cell_volume 655.2(6)
_computing_cell_refinement 'SAINT (Bruker, 2001)'
_computing_data_collection 'SMART (Bruker, 2001)'
_computing_data_reduction SAINT
_computing_molecular_graphics SHELXTL
_computing_publication_material 'CIFTAB in SHELXL97-2 (Sheldrick, 2001)'
_computing_structure_refinement SHELXTL
_computing_structure_solution 'SHELXTL (Bruker, 2001)'
_diffrn_ambient_temperature 193(2)
_diffrn_measured_fraction_theta_full 0.971
_diffrn_measured_fraction_theta_max 0.971
_diffrn_measurement_device 'Bruker Platform CCD area-detector'
_diffrn_measurement_method 'profile data from \w'
_diffrn_radiation_monochromator graphite
_diffrn_radiation_source 'normal-focus sealed tube'
_diffrn_radiation_type MoK\a
_diffrn_radiation_wavelength 0.71073
_diffrn_reflns_av_R_equivalents 0.027
_diffrn_reflns_av_sigmaI/netI 0.051
_diffrn_reflns_limit_h_max 9
_diffrn_reflns_limit_h_min -9
_diffrn_reflns_limit_k_max 9
_diffrn_reflns_limit_k_min -9
_diffrn_reflns_limit_l_max 12
_diffrn_reflns_limit_l_min -13
_diffrn_reflns_number 4297
_diffrn_reflns_theta_full 26.29
_diffrn_reflns_theta_max 26.29
_diffrn_reflns_theta_min 1.90
_diffrn_standards_decay_% 2
_diffrn_standards_interval_time 490
_diffrn_standards_number 104
_exptl_absorpt_coefficient_mu 0.408
_exptl_absorpt_correction_T_max 0.976
_exptl_absorpt_correction_T_min 0.935
_exptl_absorpt_correction_type integration
_exptl_absorpt_process_details '(XPREP in SHELXTL; Bruker, 2001)'
_exptl_crystal_colour colourless
_exptl_crystal_density_diffrn 1.729
_exptl_crystal_density_meas ?
_exptl_crystal_density_method 'not measured'
_exptl_crystal_description tabular
_exptl_crystal_F_000 352
_exptl_crystal_size_max 0.20
_exptl_crystal_size_mid 0.16
_exptl_crystal_size_min 0.06
_refine_diff_density_max 0.50
_refine_diff_density_min -0.31
_refine_ls_extinction_method none
_refine_ls_goodness_of_fit_ref 1.024
_refine_ls_hydrogen_treatment refall
_refine_ls_matrix_type full
_refine_ls_number_parameters 237
_refine_ls_number_reflns 2586
_refine_ls_number_restraints 10
_refine_ls_restrained_S_all 1.024
_refine_ls_R_factor_all 0.061
_refine_ls_R_factor_gt 0.040
_refine_ls_shift/su_max <0.001
_refine_ls_shift/su_mean 0.000
_refine_ls_structure_factor_coef Fsqd
_refine_ls_weighting_details 'calc w = 1/[\s^2^(Fo^2^)+(0.0513P)^2^+0.2778P] where P=(Fo^2^+2Fc^2^)/3'
_refine_ls_weighting_scheme calc
_refine_ls_wR_factor_gt 0.091
_refine_ls_wR_factor_ref 0.100
_reflns_number_gt 2007
_reflns_number_total 2586
_reflns_threshold_expression I>2\s(I)
_cod_data_source_file gg1145.cif
_cod_data_source_block II
_cod_depositor_comments
;
The following automatic conversions were performed:
'_symmetry_cell_setting' value 'Triclinic' changed to 'triclinic'
according to '/home/saulius/struct/CIF-dictionaries/cif_core.dic'
dictionary named 'cif_core.dic' version 2.4.1 from 2010-06-29.

Automatic conversion script
Id: cif_fix_enum 1527 2010-12-29 10:47:43Z saulius 

The following automatic conversions were performed:

'_symmetry_cell_setting' value 'Triclinic' changed to 'triclinic'
according to /home/saulius/struct/CIF-dictionaries/cif_core.dic
dictionary named 'cif_core.dic' version 2.4.1 from 2010-06-29.

Automatic conversion script
Id: cif_fix_values 1715 2011-07-08 13:25:40Z adriana 

The following automatic conversions were performed:

'_exptl_crystal_density_meas' value 'not measured' was changed to '?'
- the value is perceived as not measured.

Automatic conversion script
Id: cif_fix_values 3008 2015-01-20 13:52:24Z robertas 
;
_cod_database_code 2013166
_cod_database_fobs_code 2013166

loop_
_symmetry_equiv_pos_as_xyz
'x, y, z'
'-x, -y, -z'

loop_
_atom_site_label
_atom_site_fract_x
_atom_site_fract_y
_atom_site_fract_z
_atom_site_U_iso_or_equiv
_atom_site_adp_type
_atom_site_calc_flag
_atom_site_refinement_flags
_atom_site_occupancy
_atom_site_disorder_assembly
_atom_site_disorder_group
_atom_site_type_symbol
C1 0.3232(3) 0.2678(3) 0.8179(2) 0.0139(5) Uani d . 1 . . C
C2 0.4124(4) 0.1367(4) 0.7389(2) 0.0180(6) Uani d . 1 . . C
H2A 0.356(4) 0.017(4) 0.754(3) 0.028(8) Uiso d . 1 . . H
H2B 0.532(4) 0.150(3) 0.767(3) 0.018(8) Uiso d . 1 . . H
C3 0.3988(4) 0.1580(3) 0.6000(2) 0.0168(6) Uani d . 1 . . C
H3 0.317(5) -0.018(4) 1.006(4) 0.047(12) Uiso d D 1 . . H
C4 0.2684(4) 0.0634(4) 0.5190(3) 0.0180(6) Uani d . 1 . . C
H4 0.189(4) -0.020(4) 0.543(3) 0.026(8) Uiso d . 1 . . H
C5 0.3625(4) 0.1961(4) 0.3453(3) 0.0224(6) Uani d . 1 . . C
H5 0.349(4) 0.204(4) 0.260(3) 0.020(8) Uiso d . 1 . . H
C6 0.4970(4) 0.2925(4) 0.4189(3) 0.0237(7) Uani d . 1 . . C
H6 0.571(4) 0.364(4) 0.384(3) 0.026(9) Uiso d . 1 . . H
C7 0.5154(4) 0.2731(4) 0.5473(3) 0.0208(6) Uani d . 1 . . C
H7 0.609(4) 0.336(4) 0.599(3) 0.020(8) Uiso d . 1 . . H
N1 0.2524(3) 0.0835(3) 0.3953(2) 0.0197(5) Uani d . 1 . . N
H1 0.157(5) 0.016(4) 0.343(3) 0.049(11) Uiso d . 1 . . H
O1 0.3249(2) 0.3736(2) 1.06585(16) 0.0168(4) Uani d . 1 . . O
O2 0.5749(2) 0.2091(2) 1.00145(16) 0.0164(4) Uani d . 1 . . O
O3 0.2663(3) 0.0629(2) 1.00848(18) 0.0180(4) Uani d D 1 . . O
O4 0.0077(3) 0.0739(2) 0.75170(18) 0.0225(5) Uani d . 1 . . O
O5 0.0033(2) 0.3670(2) 0.86649(18) 0.0216(4) Uani d . 1 . . O
O6 0.0666(3) 0.3298(3) 0.63889(18) 0.0231(5) Uani d D 1 . . O
H6A 0.071(5) 0.429(4) 0.633(4) 0.050(12) Uiso d D 1 . . H
O7 0.3878(3) 0.4381(2) 0.79510(17) 0.0197(4) Uani d D 1 . . O
H7A 0.474(4) 0.477(4) 0.840(3) 0.030(9) Uiso d D 1 . . H
O8 0.9942(3) 0.2415(3) 1.1526(2) 0.0259(5) Uani d D 1 . . O
H8A 1.105(4) 0.276(5) 1.139(4) 0.061(13) Uiso d D 1 . . H
H8B 0.981(6) 0.132(4) 1.116(5) 0.12(2) Uiso d D 1 . . H
P1 0.38048(9) 0.23113(8) 0.98527(6) 0.01261(18) Uani d . 1 . . P
P2 0.08085(9) 0.25709(9) 0.77387(6) 0.01525(19) Uani d . 1 . . P
Na1 0.81703(14) 0.40337(13) 1.02371(10) 0.0197(3) Uani d D 1 . . Na
O9 0.0864(3) 0.6585(3) 0.6179(2) 0.0332(5) Uani d D 1 . . O
H9A 0.041(7) 0.696(7) 0.688(3) 0.12(2) Uiso d D 1 . . H
H9B 0.016(5) 0.666(5) 0.555(3) 0.067(14) Uiso d D 1 . . H

loop_
_atom_site_aniso_label
_atom_site_aniso_U_11
_atom_site_aniso_U_22
_atom_site_aniso_U_33
_atom_site_aniso_U_12
_atom_site_aniso_U_13
_atom_site_aniso_U_23
C1 0.0160(14) 0.0119(13) 0.0145(12) 0.0034(10) 0.0016(10) 0.0022(10)
C2 0.0187(16) 0.0230(15) 0.0132(13) 0.0072(12) 0.0024(11) -0.0002(11)
C3 0.0203(15) 0.0169(14) 0.0148(13) 0.0078(12) 0.0043(11) -0.0008(11)
C4 0.0182(15) 0.0183(14) 0.0182(14) 0.0038(12) 0.0045(11) 0.0003(12)
C5 0.0248(16) 0.0299(16) 0.0141(14) 0.0094(13) 0.0031(11) 0.0027(12)
C6 0.0248(17) 0.0226(16) 0.0257(15) 0.0033(13) 0.0089(13) 0.0075(13)
C7 0.0182(15) 0.0216(15) 0.0219(15) 0.0026(12) 0.0013(12) -0.0029(12)
N1 0.0188(13) 0.0243(13) 0.0156(11) 0.0039(10) 0.0002(10) -0.0025(10)
O1 0.0191(10) 0.0173(10) 0.0143(9) 0.0050(8) 0.0005(7) -0.0011(8)
O2 0.0155(10) 0.0151(9) 0.0185(9) 0.0023(8) -0.0001(7) 0.0023(8)
O3 0.0171(10) 0.0133(10) 0.0242(10) 0.0022(8) 0.0033(8) 0.0042(8)
O4 0.0221(11) 0.0181(10) 0.0249(10) -0.0015(8) -0.0047(8) -0.0002(8)
O5 0.0169(10) 0.0241(11) 0.0233(10) 0.0037(8) 0.0009(8) -0.0039(8)
O6 0.0291(12) 0.0238(12) 0.0169(10) 0.0086(10) -0.0032(8) 0.0039(9)
O7 0.0228(12) 0.0172(10) 0.0170(10) -0.0044(9) -0.0035(8) 0.0042(8)
O8 0.0227(12) 0.0273(12) 0.0291(12) 0.0057(10) 0.0051(9) 0.0055(9)
P1 0.0142(4) 0.0127(3) 0.0110(3) 0.0021(3) 0.0006(2) 0.0009(3)
P2 0.0155(4) 0.0153(4) 0.0146(3) 0.0028(3) -0.0010(3) -0.0001(3)
Na1 0.0165(6) 0.0187(6) 0.0238(6) 0.0019(4) 0.0011(4) 0.0020(5)
O9 0.0390(14) 0.0341(13) 0.0277(13) 0.0111(11) -0.0003(11) 0.0054(11)

loop_
_atom_type_symbol
_atom_type_description
_atom_type_scat_dispersion_real
_atom_type_scat_dispersion_imag
_atom_type_scat_source
C C 0.0033 0.0016 'International Tables Vol C Tables 4.2.6.8 and 6.1.1.4'
H H 0.0000 0.0000 'International Tables Vol C Tables 4.2.6.8 and 6.1.1.4'
N N 0.0061 0.0033 'International Tables Vol C Tables 4.2.6.8 and 6.1.1.4'
O O 0.0106 0.0060 'International Tables Vol C Tables 4.2.6.8 and 6.1.1.4'
Na Na 0.0362 0.0249 'International Tables Vol C Tables 4.2.6.8 and 6.1.1.4'
P P 0.1023 0.0942 'International Tables Vol C Tables 4.2.6.8 and 6.1.1.4'

loop_
_geom_angle_atom_site_label_1
_geom_angle_atom_site_label_2
_geom_angle_atom_site_label_3
_geom_angle_site_symmetry_1
_geom_angle_site_symmetry_3
_geom_angle
_geom_angle_publ_flag
O7 C1 C2 . . 111.4(2) ?
O7 C1 P1 . . 109.70(16) ?
C2 C1 P1 . . 106.48(17) ?
O7 C1 P2 . . 103.45(16) ?
C2 C1 P2 . . 112.70(18) ?
P1 C1 P2 . . 113.21(14) y
C3 C2 C1 . . 114.8(2) y
C3 C2 H2A . . 109.1(17) ?
C1 C2 H2A . . 108.4(17) ?
C3 C2 H2B . . 106.9(17) ?
C1 C2 H2B . . 106.9(17) ?
H2A C2 H2B . . 111(3) ?
C4 C3 C7 . . 117.2(2) ?
C4 C3 C2 . . 120.9(3) ?
C7 C3 C2 . . 121.9(3) ?
N1 C4 C3 . . 121.6(3) ?
N1 C4 H4 . . 114.4(19) ?
C3 C4 H4 . . 124.0(19) ?
N1 C5 C6 . . 120.8(3) ?
N1 C5 H5 . . 118.7(19) ?
C6 C5 H5 . . 120.4(19) ?
C5 C6 C7 . . 118.7(3) ?
C5 C6 H6 . . 120(2) ?
C7 C6 H6 . . 121(2) ?
C6 C7 C3 . . 120.5(3) ?
C6 C7 H7 . . 119.8(18) ?
C3 C7 H7 . . 119.7(17) ?
C5 N1 C4 . . 121.2(3) ?
C5 N1 H1 . . 121(2) ?
C4 N1 H1 . . 118(2) ?
P1 O1 Na1 . 2_667 121.73(10) ?
P1 O2 Na1 . . 130.52(11) ?
P1 O3 H3 . . 115(3) ?
P2 O5 Na1 . 1_455 150.98(13) ?
P2 O5 Na1 . 2_667 119.39(12) ?
Na1 O5 Na1 1_455 2_667 84.50(8) ?
P2 O6 H6A . . 120(3) ?
C1 O7 Na1 . 2_667 95.03(14) ?
C1 O7 H7A . . 114(2) ?
Na1 O7 H7A 2_667 . 86(2) ?
Na1 O8 H8A . . 104(2) ?
Na1 O8 H8B . . 108(3) ?
H8A O8 H8B . . 101(3) ?
O1 P1 O2 . . 115.54(10) ?
O1 P1 O3 . . 109.01(12) ?
O2 P1 O3 . . 110.28(11) ?
O1 P1 C1 . . 108.46(11) ?
O2 P1 C1 . . 107.40(11) ?
O3 P1 C1 . . 105.67(11) ?
O5 P2 O4 . . 119.07(12) ?
O5 P2 O6 . . 110.73(12) ?
O4 P2 O6 . . 105.29(11) ?
O5 P2 C1 . . 108.75(11) ?
O4 P2 C1 . . 108.09(11) ?
O6 P2 C1 . . 103.81(12) ?
O2 Na1 O5 . 1_655 112.52(8) ?
O2 Na1 O5 . 2_667 151.92(8) ?
O5 Na1 O5 1_655 2_667 95.50(8) ?
O2 Na1 O8 . . 94.91(9) ?
O5 Na1 O8 1_655 . 88.77(8) ?
O5 Na1 O8 2_667 . 83.45(9) ?
O2 Na1 O1 . 2_667 96.68(8) ?
O5 Na1 O1 1_655 2_667 96.26(8) ?
O5 Na1 O1 2_667 2_667 81.47(8) ?
O8 Na1 O1 . 2_667 164.48(8) ?
O2 Na1 O7 . 2_667 81.75(7) ?
O5 Na1 O7 1_655 2_667 161.48(8) ?
O5 Na1 O7 2_667 2_667 71.30(7) ?
O8 Na1 O7 . 2_667 102.14(8) ?
O1 Na1 O7 2_667 2_667 69.49(7) ?
H9A O9 H9B . . 110(4) ?

loop_
_geom_bond_atom_site_label_1
_geom_bond_atom_site_label_2
_geom_bond_site_symmetry_2
_geom_bond_distance
_geom_bond_publ_flag
C1 P1 . 1.865(3) ?
C1 P2 . 1.866(3) ?
C1 O7 . 1.450(3) ?
C1 C2 . 1.564(4) ?
C2 C3 . 1.512(4) ?
C2 H2A . 1.04(3) ?
C2 H2B . 0.93(3) ?
C3 C4 . 1.390(4) ?
C3 C7 . 1.401(4) ?
C4 N1 . 1.348(4) ?
C4 H4 . 0.92(3) ?
C5 N1 . 1.344(4) ?
C5 C6 . 1.377(4) ?
C5 H5 . 0.92(3) ?
C6 C7 . 1.398(4) ?
C6 H6 . 0.89(3) ?
C7 H7 . 0.95(3) ?
N1 H1 . 0.97(4) ?
O1 P1 . 1.5134(19) y
O1 Na1 2_667 2.401(2) ?
O2 P1 . 1.514(2) y
O2 Na1 . 2.281(2) ?
O3 P1 . 1.579(2) y
O3 H3 . 0.79(3) ?
O4 P2 . 1.515(2) y
O5 P2 . 1.495(2) y
O5 Na1 1_455 2.337(2) ?
O5 Na1 2_667 2.364(2) ?
O6 P2 . 1.600(2) y
O6 H6A . 0.80(3) ?
O7 Na1 2_667 2.926(2) ?
O7 H7A . 0.81(3) ?
O8 Na1 . 2.391(2) ?
O8 H8A . 0.89(3) ?
O8 H8B . 0.93(3) ?
O9 H9A . 0.90(3) ?
O9 H9B . 0.84(3) ?

loop_
_geom_hbond_atom_site_label_D
_geom_hbond_atom_site_label_H
_geom_hbond_atom_site_label_A
_geom_hbond_site_symmetry_A
_geom_hbond_distance_DH
_geom_hbond_distance_HA
_geom_hbond_distance_DA
_geom_hbond_angle_DHA
O3 H3 O2 2_657 0.79(3) 1.82(3) 2.613(3) 177(4)
N1 H1 O4 2_556 0.97(4) 1.63(4) 2.592(3) 173(3)
O6 H6A O9 . 0.80(3) 1.86(3) 2.656(3) 178(4)
O7 H7A O1 2_667 0.81(3) 2.00(3) 2.791(3) 166(3)
O8 H8A O1 1_655 0.89(3) 2.03(3) 2.902(3) 165(3)
O8 H8A O3 1_655 0.89(3) 2.63(4) 3.124(3) 116(3)
O8 H8B O4 2_657 0.93(3) 2.25(4) 2.797(3) 116(4)
O8 H8B O3 2_657 0.93(3) 2.55(4) 3.283(3) 136(4)
O9 H9A O8 2_667 0.90(3) 1.81(3) 2.696(3) 165(5)
O9 H9B O6 2_566 0.84(3) 2.13(3) 2.914(3) 156(4)

loop_
_geom_torsion_atom_site_label_1
_geom_torsion_atom_site_label_2
_geom_torsion_atom_site_label_3
_geom_torsion_atom_site_label_4
_geom_torsion_site_symmetry_1
_geom_torsion_site_symmetry_4
_geom_torsion
_geom_torsion_publ_flag
O7 C1 C2 C3 . . -53.9(3) ?
P1 C1 C2 C3 . . -173.5(2) ?
P2 C1 C2 C3 . . 61.8(3) y
C1 C2 C3 C4 . . -97.2(3) y
C1 C2 C3 C7 . . 82.6(3) ?
C7 C3 C4 N1 . . -1.2(4) ?
C2 C3 C4 N1 . . 178.6(2) ?
N1 C5 C6 C7 . . -1.1(4) ?
C5 C6 C7 C3 . . -0.1(4) ?
C4 C3 C7 C6 . . 1.2(4) ?
C2 C3 C7 C6 . . -178.6(3) ?
C6 C5 N1 C4 . . 1.1(4) ?
C3 C4 N1 C5 . . 0.0(4) ?
C2 C1 O7 Na1 . 2_667 -177.37(17) ?
P1 C1 O7 Na1 . 2_667 -59.75(15) ?
P2 C1 O7 Na1 . 2_667 61.32(13) ?
Na1 O1 P1 O2 2_667 . 121.61(12) ?
Na1 O1 P1 O3 2_667 . -113.58(13) ?
Na1 O1 P1 C1 2_667 . 1.02(16) ?
Na1 O2 P1 O1 . . -41.36(17) ?
Na1 O2 P1 O3 . . -165.52(12) ?
Na1 O2 P1 C1 . . 79.80(15) ?
O7 C1 P1 O1 . . 49.5(2) ?
C2 C1 P1 O1 . . 170.13(17) ?
P2 C1 P1 O1 . . -65.48(16) ?
O7 C1 P1 O2 . . -76.01(18) ?
C2 C1 P1 O2 . . 44.6(2) ?
P2 C1 P1 O2 . . 169.00(12) ?
O7 C1 P1 O3 . . 166.27(16) ?
C2 C1 P1 O3 . . -73.1(2) ?
P2 C1 P1 O3 . . 51.28(16) ?
Na1 O5 P2 O4 1_455 . 8.1(3) ?
Na1 O5 P2 O4 2_667 . 150.12(11) ?
Na1 O5 P2 O6 1_455 . 130.3(2) ?
Na1 O5 P2 O6 2_667 . -87.66(14) ?
Na1 O5 P2 C1 1_455 . -116.3(2) ?
Na1 O5 P2 C1 2_667 . 25.80(16) ?
O7 C1 P2 O5 . . -68.25(18) ?
C2 C1 P2 O5 . . 171.35(18) ?
P1 C1 P2 O5 . . 50.42(17) ?
O7 C1 P2 O4 . . 161.15(15) ?
C2 C1 P2 O4 . . 40.8(2) ?
P1 C1 P2 O4 . . -80.17(15) ?
O7 C1 P2 O6 . . 49.68(17) ?
C2 C1 P2 O6 . . -70.7(2) ?
P1 C1 P2 O6 . . 168.36(12) ?
P1 O2 Na1 O5 . 1_655 -120.70(14) ?
P1 O2 Na1 O5 . 2_667 63.3(2) ?
P1 O2 Na1 O8 . . 148.59(14) ?
P1 O2 Na1 O1 . 2_667 -21.07(15) ?
P1 O2 Na1 O7 . 2_667 47.00(14) ?
